data_4332670
loop_
_publ_author_name
'Chen, Jin-Xiang'
'Zhang, Wen-Hua'
'Tang, Xiao-Yan'
'Ren, Zhi-Gang'
'Li, Hong-Xi'
'Zhang, Yong'
'Lang, Jian-Ping'

_publ_section_title
;
 Toward Rational Construction of Gold, Gold&#x2212;Silver, and
 Gold&#x2212;Mercury String Complexes:&#x00A0; Syntheses, Structures, and
 Properties of [Au(Tab)2]2L2(L = I and PF6), {[(Tab)2M][Au(CN)2]}2(M = Au
 and Ag), and {[Hg(Tab)2][Au(CN)2]2} [Tab =
 4-(Trimethylammonio)benzenethiolate]
;
_journal_issue 19
_journal_name_full 'Inorganic Chemistry'
_journal_page_first 7671
_journal_page_last 7680
_journal_paper_doi 10.1021/ic060655m
_journal_volume 45
_journal_year 2006
_chemical_formula_moiety 'C20 H26 Ag Au N4 S2'
_chemical_formula_sum 'C40 H52 Ag2 Au2 N8 S4'
_chemical_formula_weight 1382.81
_chemical_name_systematic
; 
 ? 
;
_space_group_IT_number 43
_symmetry_cell_setting orthorhombic
_symmetry_space_group_name_Hall 'F 2 -2d'
_symmetry_space_group_name_H-M 'F d d 2'
_atom_sites_solution_hydrogens geom
_atom_sites_solution_primary direct
_atom_sites_solution_secondary difmap
_audit_creation_method SHELXL-97
_cell_angle_alpha 90.00
_cell_angle_beta 90.00
_cell_angle_gamma 90.00
_cell_formula_units_Z 8
_cell_length_a 18.073(2)
_cell_length_b 32.221(4)
_cell_length_c 15.6343(17)
_cell_measurement_reflns_used 9152
_cell_measurement_temperature 193(2)
_cell_measurement_theta_max 25.3
_cell_measurement_theta_min 3.4
_cell_volume 9104.3(18)
_computing_structure_refinement 'SHELXL-97 (Sheldrick, 1997)'
_computing_structure_solution 'SHELXS-97 (Sheldrick, 1990)'
_diffrn_ambient_temperature 193(2)
_diffrn_measured_fraction_theta_full 0.998
_diffrn_measured_fraction_theta_max 0.998
_diffrn_measurement_device_type 'Rigaku Mercury'
_diffrn_measurement_method \w
_diffrn_radiation_monochromator graphite
_diffrn_radiation_source 'fine-focus sealed tube'
_diffrn_radiation_type MoK\a
_diffrn_radiation_wavelength 0.71070
_diffrn_reflns_av_R_equivalents 0.0278
_diffrn_reflns_av_sigmaI/netI 0.0291
_diffrn_reflns_limit_h_max 21
_diffrn_reflns_limit_h_min -19
_diffrn_reflns_limit_k_max 38
_diffrn_reflns_limit_k_min -38
_diffrn_reflns_limit_l_max 18
_diffrn_reflns_limit_l_min -16
_diffrn_reflns_number 21970
_diffrn_reflns_theta_full 25.35
_diffrn_reflns_theta_max 25.35
_diffrn_reflns_theta_min 3.39
_diffrn_standards_decay_% 0
_diffrn_standards_interval_count 0
_diffrn_standards_interval_time 0
_diffrn_standards_number 0
_exptl_absorpt_coefficient_mu 7.495
_exptl_absorpt_correction_T_max 0.3259
_exptl_absorpt_correction_T_min 0.2481
_exptl_absorpt_correction_type multi-scan
_exptl_absorpt_process_details 'Jacobson, R. (1998) Private communication'
_exptl_crystal_colour 'light yellow'
_exptl_crystal_density_diffrn 2.018
_exptl_crystal_density_method 'not measured'
_exptl_crystal_description block
_exptl_crystal_F_000 5312
_exptl_crystal_size_max 0.19
_exptl_crystal_size_mid 0.16
_exptl_crystal_size_min 0.15
_refine_diff_density_max 1.176
_refine_diff_density_min -0.887
_refine_diff_density_rms 0.104
_refine_ls_abs_structure_details 'Flack H D (1983), Acta Cryst. A39, 876-881'
_refine_ls_abs_structure_Flack 0.007(4)
_refine_ls_extinction_method none
_refine_ls_goodness_of_fit_ref 1.080
_refine_ls_hydrogen_treatment constr
_refine_ls_matrix_type full
_refine_ls_number_parameters 244
_refine_ls_number_reflns 4011
_refine_ls_number_restraints 1
_refine_ls_restrained_S_all 1.080
_refine_ls_R_factor_all 0.0296
_refine_ls_R_factor_gt 0.0248
_refine_ls_shift/su_max 0.000
_refine_ls_shift/su_mean 0.000
_refine_ls_structure_factor_coef Fsqd
_refine_ls_weighting_details 'calc w=1/[\s^2^(Fo^2^)+(0.0222P)^2^+0.0000P] where P=(Fo^2^+2Fc^2^)/3'
_refine_ls_weighting_scheme calc
_refine_ls_wR_factor_gt 0.0569
_refine_ls_wR_factor_ref 0.0587
_reflns_number_gt 3454
_reflns_number_total 4011
_reflns_threshold_expression >2sigma(I)
_cod_data_source_file ic060655msup4.cif
_cod_data_source_block a
_cod_depositor_comments
;
The following automatic conversions were performed:

'_refine_ls_hydrogen_treatment' value 'CONSTR' changed to 'constr'
according to /home/saulius/struct/CIF-dictionaries/cif_core.dic
dictionary named 'cif_core.dic' version 2.4.2 from 2011-04-26.

Automatic conversion script
Id: cif_fix_values 1891 2012-01-12 08:04:46Z andrius 
;
_cod_database_code 4332670

loop_
_symmetry_equiv_pos_as_xyz
'x, y, z'
'-x+1/4, y+1/4, z+1/4'
'x+1/4, -y+1/4, z+1/4'
'-x+1/2, -y, z+1/2'
'x, y+1/2, z+1/2'
'-x+1/4, y+3/4, z+3/4'
'x+1/4, -y+3/4, z+3/4'
'-x+1/2, -y+1/2, z+1'
'x+1/2, y, z+1/2'
'-x+3/4, y+1/4, z+3/4'
'x+3/4, -y+1/4, z+3/4'
'-x+1, -y, z+1'
'x+1/2, y+1/2, z'
'-x+3/4, y+3/4, z+1/4'
'x+3/4, -y+3/4, z+1/4'
'-x+1, -y+1/2, z+1/2'

loop_
_atom_site_label
_atom_site_type_symbol
_atom_site_fract_x
_atom_site_fract_y
_atom_site_fract_z
_atom_site_U_iso_or_equiv
_atom_site_adp_type
_atom_site_occupancy
_atom_site_symmetry_multiplicity
_atom_site_calc_flag
_atom_site_refinement_flags
Ag1 Ag 0.0000 0.0000 0.00990(3) 0.02773(17) Uani 1 2 d S
Ag2 Ag 0.0000 0.0000 0.57867(3) 0.02416(17) Uani 1 2 d S
Au1 Au 0.0000 0.0000 0.199212(19) 0.04659(12) Uani 1 2 d S
Au2 Au 0.0000 0.0000 0.391991(16) 0.02902(9) Uani 1 2 d S
S1 S 0.09367(8) 0.05207(5) 0.01341(10) 0.0327(3) Uani 1 1 d .
S2 S -0.13051(9) 0.00229(4) 0.59780(10) 0.0273(3) Uani 1 1 d .
N1 N 0.0774(3) 0.13860(18) -0.3309(3) 0.0467(8) Uani 1 1 d .
N2 N -0.1847(2) 0.08396(15) 0.9413(3) 0.0256(11) Uani 1 1 d .
N3 N -0.1445(4) 0.0530(2) 0.2030(4) 0.0643(18) Uani 1 1 d .
N4 N -0.0953(3) -0.08099(19) 0.3962(4) 0.0473(14) Uani 1 1 d .
C1 C 0.0878(3) 0.07718(17) -0.0868(3) 0.0245(12) Uani 1 1 d .
C2 C 0.0660(3) 0.11834(18) -0.0934(3) 0.0282(13) Uani 1 1 d .
H2 H 0.0548 0.1333 -0.0426 0.034 Uiso 1 1 calc R
C3 C 0.0598(3) 0.13859(18) -0.1718(3) 0.0285(13) Uani 1 1 d .
H3 H 0.0416 0.1662 -0.1748 0.034 Uiso 1 1 calc R
C4 C 0.0808(3) 0.11762(16) -0.2454(3) 0.0243(12) Uani 1 1 d .
C5 C 0.1047(3) 0.07693(17) -0.2413(3) 0.0276(13) Uani 1 1 d .
H5 H 0.1192 0.0626 -0.2917 0.033 Uiso 1 1 calc R
C6 C 0.1071(3) 0.05737(19) -0.1628(4) 0.0302(14) Uani 1 1 d .
H6 H 0.1227 0.0292 -0.1605 0.036 Uiso 1 1 calc R
C7 C 0.0491(4) 0.1820(2) -0.3288(4) 0.0467(8) Uani 1 1 d .
H7A H 0.0819 0.1990 -0.2933 0.070 Uiso 1 1 calc R
H7B H -0.0009 0.1822 -0.3046 0.070 Uiso 1 1 calc R
H7C H 0.0478 0.1932 -0.3871 0.070 Uiso 1 1 calc R
C8 C 0.0276(4) 0.1150(2) -0.3913(4) 0.0467(8) Uani 1 1 d .
H8A H 0.0269 0.1289 -0.4471 0.070 Uiso 1 1 calc R
H8B H -0.0227 0.1141 -0.3679 0.070 Uiso 1 1 calc R
H8C H 0.0462 0.0866 -0.3982 0.070 Uiso 1 1 calc R
C9 C 0.1529(4) 0.1398(2) -0.3672(4) 0.0467(8) Uani 1 1 d .
H9A H 0.1725 0.1115 -0.3711 0.070 Uiso 1 1 calc R
H9B H 0.1849 0.1565 -0.3301 0.070 Uiso 1 1 calc R
H9C H 0.1513 0.1522 -0.4244 0.070 Uiso 1 1 calc R
C10 C -0.1442(3) 0.02562(16) 0.6988(3) 0.0228(11) Uani 1 1 d .
C11 C -0.2153(3) 0.02846(17) 0.7331(3) 0.0265(12) Uani 1 1 d .
H11 H -0.2560 0.0174 0.7019 0.032 Uiso 1 1 calc R
C12 C -0.2278(3) 0.04708(16) 0.8115(3) 0.0223(12) Uani 1 1 d .
H12 H -0.2767 0.0485 0.8337 0.027 Uiso 1 1 calc R
C13 C -0.1692(3) 0.06367(16) 0.8579(3) 0.0204(12) Uani 1 1 d .
C14 C -0.0989(3) 0.06095(16) 0.8254(3) 0.0232(12) Uani 1 1 d .
H14 H -0.0583 0.0718 0.8568 0.028 Uiso 1 1 calc R
C15 C -0.0874(3) 0.04250(16) 0.7472(3) 0.0245(12) Uani 1 1 d .
H15 H -0.0383 0.0413 0.7255 0.029 Uiso 1 1 calc R
C16 C -0.2347(3) 0.12135(18) 0.9293(4) 0.0331(14) Uani 1 1 d .
H16A H -0.2136 0.1397 0.8857 0.050 Uiso 1 1 calc R
H16B H -0.2390 0.1364 0.9835 0.050 Uiso 1 1 calc R
H16C H -0.2838 0.1121 0.9109 0.050 Uiso 1 1 calc R
C17 C -0.2217(3) 0.05347(19) 1.0013(4) 0.0362(15) Uani 1 1 d .
H17A H -0.2722 0.0480 0.9815 0.054 Uiso 1 1 calc R
H17B H -0.2233 0.0652 1.0591 0.054 Uiso 1 1 calc R
H17C H -0.1935 0.0275 1.0022 0.054 Uiso 1 1 calc R
C18 C -0.1152(3) 0.0992(2) 0.9851(4) 0.0425(16) Uani 1 1 d .
H18A H -0.0816 0.0758 0.9948 0.064 Uiso 1 1 calc R
H18B H -0.1282 0.1119 1.0401 0.064 Uiso 1 1 calc R
H18C H -0.0907 0.1198 0.9488 0.064 Uiso 1 1 calc R
C19 C -0.0922(5) 0.0332(3) 0.1996(5) 0.056(2) Uani 1 1 d .
C20 C -0.0617(3) -0.0511(2) 0.3941(4) 0.0338(14) Uani 1 1 d .

loop_
_atom_site_aniso_label
_atom_site_aniso_U_11
_atom_site_aniso_U_22
_atom_site_aniso_U_33
_atom_site_aniso_U_23
_atom_site_aniso_U_13
_atom_site_aniso_U_12
Ag1 0.0396(4) 0.0245(4) 0.0190(4) 0.000 0.000 -0.0010(3)
Ag2 0.0343(4) 0.0231(4) 0.0151(4) 0.000 0.000 0.0048(2)
Au1 0.0743(3) 0.0485(3) 0.01701(19) 0.000 0.000 -0.0218(2)
Au2 0.03246(17) 0.0388(2) 0.01579(15) 0.000 0.000 -0.00221(16)
S1 0.0437(9) 0.0334(9) 0.0209(7) 0.0010(7) -0.0016(7) -0.0037(7)
S2 0.0358(9) 0.0288(8) 0.0172(6) -0.0032(6) -0.0066(6) 0.0035(6)
N1 0.058(2) 0.045(2) 0.0375(18) 0.0093(15) 0.0017(14) 0.0005(16)
N2 0.026(3) 0.028(3) 0.023(3) -0.003(2) 0.004(2) 0.0040(18)
N3 0.091(5) 0.066(5) 0.035(4) -0.005(4) -0.006(4) -0.021(4)
N4 0.044(3) 0.050(4) 0.048(3) -0.004(3) -0.005(3) -0.008(3)
C1 0.020(3) 0.031(3) 0.022(3) -0.002(2) 0.001(2) -0.005(2)
C2 0.036(3) 0.031(3) 0.018(3) -0.005(2) 0.009(2) -0.008(3)
C3 0.039(3) 0.019(3) 0.028(3) -0.003(2) 0.004(2) -0.006(2)
C4 0.025(3) 0.023(3) 0.025(3) -0.004(2) 0.004(2) -0.006(2)
C5 0.041(3) 0.024(3) 0.018(3) -0.003(2) 0.001(2) 0.002(3)
C6 0.036(4) 0.024(3) 0.030(3) -0.009(3) -0.001(2) 0.002(3)
C7 0.058(2) 0.045(2) 0.0375(18) 0.0093(15) 0.0017(14) 0.0005(16)
C8 0.058(2) 0.045(2) 0.0375(18) 0.0093(15) 0.0017(14) 0.0005(16)
C9 0.058(2) 0.045(2) 0.0375(18) 0.0093(15) 0.0017(14) 0.0005(16)
C10 0.028(3) 0.016(3) 0.024(3) -0.001(2) 0.000(2) 0.000(2)
C11 0.025(3) 0.027(3) 0.028(3) 0.001(2) -0.005(2) -0.002(2)
C12 0.020(3) 0.027(3) 0.019(3) 0.004(2) 0.004(2) -0.003(2)
C13 0.024(3) 0.020(3) 0.017(3) 0.001(2) 0.002(2) 0.003(2)
C14 0.025(3) 0.020(3) 0.024(3) -0.001(2) -0.004(2) -0.001(2)
C15 0.023(3) 0.024(3) 0.027(3) -0.002(2) 0.001(2) -0.001(2)
C16 0.047(4) 0.027(3) 0.026(3) 0.001(3) 0.007(3) 0.007(3)
C17 0.044(4) 0.039(4) 0.026(3) 0.008(3) 0.013(3) 0.006(3)
C18 0.040(4) 0.059(5) 0.028(3) -0.021(3) -0.003(3) 0.003(3)
C19 0.093(6) 0.052(5) 0.024(4) -0.002(4) -0.004(4) -0.022(5)
C20 0.036(4) 0.044(4) 0.021(3) -0.003(3) 0.001(3) -0.001(3)

loop_
_atom_type_symbol
_atom_type_description
_atom_type_scat_dispersion_real
_atom_type_scat_dispersion_imag
_atom_type_scat_source
C C 0.0033 0.0016 'International Tables Vol C Tables 4.2.6.8 and 6.1.1.4'
H H 0.0000 0.0000 'International Tables Vol C Tables 4.2.6.8 and 6.1.1.4'
Ag Ag -0.8971 1.1015 'International Tables Vol C Tables 4.2.6.8 and 6.1.1.4'
Au Au -2.0133 8.8022 'International Tables Vol C Tables 4.2.6.8 and 6.1.1.4'
N N 0.0061 0.0033 'International Tables Vol C Tables 4.2.6.8 and 6.1.1.4'
S S 0.1246 0.1234 'International Tables Vol C Tables 4.2.6.8 and 6.1.1.4'

loop_
_geom_angle_atom_site_label_1
_geom_angle_atom_site_label_2
_geom_angle_atom_site_label_3
_geom_angle
_geom_angle_site_symmetry_1
_geom_angle_site_symmetry_3
S1 Ag1 S1 177.36(8) . 12_454
S1 Ag1 Au1 88.68(4) . .
S1 Ag1 Au1 88.68(4) 12_454 .
S2 Ag2 S2 165.55(8) . 12_454
S2 Ag2 Au2 97.23(4) . .
S2 Ag2 Au2 97.23(4) 12_454 .
C19 Au1 C19 179.7(4) . 12_454
C19 Au1 Ag1 90.2(2) . .
C19 Au1 Ag1 90.2(2) 12_454 .
C19 Au1 Au2 89.8(2) . .
C19 Au1 Au2 89.8(2) 12_454 .
Ag1 Au1 Au2 180.0 . .
C20 Au2 C20 178.1(3) 12_454 .
C20 Au2 Ag2 89.07(17) 12_454 .
C20 Au2 Ag2 89.07(17) . .
C20 Au2 Au1 90.93(17) 12_454 .
C20 Au2 Au1 90.93(17) . .
Ag2 Au2 Au1 180.0 . .
C1 S1 Ag1 105.03(18) . .
C10 S2 Ag2 105.32(17) . .
C9 N1 C7 107.5(5) . .
C9 N1 C4 108.4(5) . .
C7 N1 C4 114.7(5) . .
C9 N1 C8 108.9(5) . .
C7 N1 C8 106.4(5) . .
C4 N1 C8 110.8(5) . .
C13 N2 C18 112.6(4) . .
C13 N2 C17 110.0(4) . .
C18 N2 C17 107.3(4) . .
C13 N2 C16 110.7(4) . .
C18 N2 C16 107.0(4) . .
C17 N2 C16 109.2(4) . .
C2 C1 C6 116.5(5) . .
C2 C1 S1 121.4(4) . .
C6 C1 S1 122.1(5) . .
C1 C2 C3 122.4(5) . .
C1 C2 H2 118.8 . .
C3 C2 H2 118.8 . .
C4 C3 C2 118.7(5) . .
C4 C3 H3 120.7 . .
C2 C3 H3 120.7 . .
C5 C4 C3 120.6(5) . .
C5 C4 N1 118.8(5) . .
C3 C4 N1 120.6(5) . .
C6 C5 C4 119.0(5) . .
C6 C5 H5 120.5 . .
C4 C5 H5 120.5 . .
C5 C6 C1 122.7(5) . .
C5 C6 H6 118.6 . .
C1 C6 H6 118.6 . .
N1 C7 H7A 109.5 . .
N1 C7 H7B 109.5 . .
H7A C7 H7B 109.5 . .
N1 C7 H7C 109.5 . .
H7A C7 H7C 109.5 . .
H7B C7 H7C 109.5 . .
N1 C8 H8A 109.5 . .
N1 C8 H8B 109.5 . .
H8A C8 H8B 109.5 . .
N1 C8 H8C 109.5 . .
H8A C8 H8C 109.5 . .
H8B C8 H8C 109.5 . .
N1 C9 H9A 109.5 . .
N1 C9 H9B 109.5 . .
H9A C9 H9B 109.5 . .
N1 C9 H9C 109.5 . .
H9A C9 H9C 109.5 . .
H9B C9 H9C 109.5 . .
C15 C10 C11 116.5(5) . .
C15 C10 S2 123.5(4) . .
C11 C10 S2 120.0(4) . .
C12 C11 C10 121.3(5) . .
C12 C11 H11 119.4 . .
C10 C11 H11 119.4 . .
C11 C12 C13 120.3(5) . .
C11 C12 H12 119.8 . .
C13 C12 H12 119.8 . .
C14 C13 C12 119.2(5) . .
C14 C13 N2 121.9(4) . .
C12 C13 N2 118.9(4) . .
C13 C14 C15 119.8(5) . .
C13 C14 H14 120.1 . .
C15 C14 H14 120.1 . .
C14 C15 C10 122.9(5) . .
C14 C15 H15 118.6 . .
C10 C15 H15 118.6 . .
N2 C16 H16A 109.5 . .
N2 C16 H16B 109.5 . .
H16A C16 H16B 109.5 . .
N2 C16 H16C 109.5 . .
H16A C16 H16C 109.5 . .
H16B C16 H16C 109.5 . .
N2 C17 H17A 109.5 . .
N2 C17 H17B 109.5 . .
H17A C17 H17B 109.5 . .
N2 C17 H17C 109.5 . .
H17A C17 H17C 109.5 . .
H17B C17 H17C 109.5 . .
N2 C18 H18A 109.5 . .
N2 C18 H18B 109.5 . .
H18A C18 H18B 109.5 . .
N2 C18 H18C 109.5 . .
H18A C18 H18C 109.5 . .
H18B C18 H18C 109.5 . .
N3 C19 Au1 177.1(7) . .
N4 C20 Au2 178.0(6) . .

loop_
_geom_bond_atom_site_label_1
_geom_bond_atom_site_label_2
_geom_bond_distance
_geom_bond_site_symmetry_2
Ag1 S1 2.3841(15) .
Ag1 S1 2.3841(15) 12_454
Ag1 Au1 2.9598(7) .
Ag2 S2 2.3788(16) .
Ag2 S2 2.3788(16) 12_454
Ag2 Au2 2.9185(7) .
Au1 C19 1.981(10) .
Au1 C19 1.981(10) 12_454
Au1 Au2 3.0140(5) .
Au2 C20 1.989(7) 12_454
Au2 C20 1.989(7) .
S1 C1 1.767(5) .
S2 C10 1.766(5) .
N1 C9 1.478(8) .
N1 C7 1.488(8) .
N1 C4 1.500(7) .
N1 C8 1.510(8) .
N2 C13 1.485(6) .
N2 C18 1.512(7) .
N2 C17 1.514(7) .
N2 C16 1.518(7) .
N3 C19 1.140(9) .
N4 C20 1.139(7) .
C1 C2 1.387(8) .
C1 C6 1.393(7) .
C2 C3 1.393(8) .
C2 H2 0.9500 .
C3 C4 1.388(7) .
C3 H3 0.9500 .
C4 C5 1.382(7) .
C5 C6 1.380(8) .
C5 H5 0.9500 .
C6 H6 0.9500 .
C7 H7A 0.9800 .
C7 H7B 0.9800 .
C7 H7C 0.9800 .
C8 H8A 0.9800 .
C8 H8B 0.9800 .
C8 H8C 0.9800 .
C9 H9A 0.9800 .
C9 H9B 0.9800 .
C9 H9C 0.9800 .
C10 C15 1.387(7) .
C10 C11 1.397(7) .
C11 C12 1.383(7) .
C11 H11 0.9500 .
C12 C13 1.392(7) .
C12 H12 0.9500 .
C13 C14 1.370(7) .
C14 C15 1.375(7) .
C14 H14 0.9500 .
C15 H15 0.9500 .
C16 H16A 0.9800 .
C16 H16B 0.9800 .
C16 H16C 0.9800 .
C17 H17A 0.9800 .
C17 H17B 0.9800 .
C17 H17C 0.9800 .
C18 H18A 0.9800 .
C18 H18B 0.9800 .
C18 H18C 0.9800 .

loop_
_geom_hbond_atom_site_label_D
_geom_hbond_atom_site_label_H
_geom_hbond_atom_site_label_A
_geom_hbond_distance_DH
_geom_hbond_distance_HA
_geom_hbond_distance_DA
_geom_hbond_angle_DHA
_geom_hbond_site_symmetry_A
C5 H5 S2 0.95 2.72 3.614(6) 157.0 12_453
C7 H7A S2 0.98 2.79 3.705(7) 155.5 3_554
C9 H9C N3 0.98 2.54 3.469(9) 158.6 3_554
C16 H16A S1 0.98 2.87 3.850(6) 176.3 11_455
C16 H16C N4 0.98 2.41 3.376(8) 167.0 4_455
C18 H18B N4 0.98 2.52 3.452(8) 157.7 10_455
